data_4508885
loop_
_publ_author_name
'Liu, Jing-Xin'
'Long, La-Sheng'
'Huang, Rong-Bin'
'Zheng, Lan-Sun'

_publ_section_title
;
 Molecular Capsules Based on Cucurbit[5]uril Encapsulating
 &#x201C;Naked&#x201D; Anion Chlorine
;
_journal_issue 11
_journal_name_full 'Crystal Growth &amp; Design'
_journal_page_first 2611
_journal_paper_doi 10.1021/cg060424q
_journal_volume 6
_journal_year 2006
_chemical_formula_sum 'C30 H63 Cl7 La2 N20 O26'
_chemical_formula_weight 1645.97
_chemical_name_systematic
; 
 ? 
;
_space_group_IT_number 19
_symmetry_space_group_name_Hall 'P 2ac 2ab'
_symmetry_space_group_name_H-M 'P 21 21 21'
_atom_sites_solution_hydrogens geom
_atom_sites_solution_primary direct
_atom_sites_solution_secondary difmap
_audit_creation_method SHELXL-97
_cell_angle_alpha 90.00
_cell_angle_beta 90.00
_cell_angle_gamma 90.00
_cell_formula_units_Z 4
_cell_length_a 15.933(2)
_cell_length_b 17.702(3)
_cell_length_c 20.202(3)
_cell_measurement_temperature 173(2)
_cell_volume 5697.9(15)
_computing_structure_refinement 'SHELXL-97 (Sheldrick, 1997)'
_computing_structure_solution 'SHELXS-97 (Sheldrick, 1990)'
_diffrn_ambient_temperature 173(2)
_diffrn_measured_fraction_theta_full 0.956
_diffrn_measured_fraction_theta_max 0.956
_diffrn_radiation_monochromator graphite
_diffrn_radiation_source 'fine-focus sealed tube'
_diffrn_radiation_type MoK\a
_diffrn_radiation_wavelength 0.71073
_diffrn_reflns_av_R_equivalents 0.0373
_diffrn_reflns_av_sigmaI/netI 0.0397
_diffrn_reflns_limit_h_max 20
_diffrn_reflns_limit_h_min -21
_diffrn_reflns_limit_k_max 23
_diffrn_reflns_limit_k_min -23
_diffrn_reflns_limit_l_max 26
_diffrn_reflns_limit_l_min -26
_diffrn_reflns_number 42032
_diffrn_reflns_theta_full 28.36
_diffrn_reflns_theta_max 28.36
_diffrn_reflns_theta_min 1.53
_exptl_absorpt_coefficient_mu 1.907
_exptl_crystal_density_diffrn 1.919
_exptl_crystal_density_method 'not measured'
_exptl_crystal_F_000 3296
_refine_diff_density_max 1.562
_refine_diff_density_min -1.044
_refine_diff_density_rms 0.125
_refine_ls_abs_structure_details 'Flack H D (1983), Acta Cryst. A39, 876-881'
_refine_ls_abs_structure_Flack 0.00
_refine_ls_extinction_method none
_refine_ls_goodness_of_fit_ref 1.064
_refine_ls_hydrogen_treatment mixed
_refine_ls_matrix_type full
_refine_ls_number_parameters 795
_refine_ls_number_reflns 13180
_refine_ls_number_restraints 0
_refine_ls_restrained_S_all 1.064
_refine_ls_R_factor_all 0.0327
_refine_ls_R_factor_gt 0.0322
_refine_ls_shift/su_max 0.011
_refine_ls_shift/su_mean 0.000
_refine_ls_structure_factor_coef Fsqd
_refine_ls_weighting_details 'calc w=1/[\s^2^(Fo^2^)+(0.0491P)^2^+4.8768P] where P=(Fo^2^+2Fc^2^)/3'
_refine_ls_weighting_scheme calc
_refine_ls_wR_factor_gt 0.0844
_refine_ls_wR_factor_ref 0.0847
_reflns_number_gt 12959
_reflns_number_total 13180
_reflns_threshold_expression >2sigma(I)
_cod_data_source_file cg060424qsup4.cif
_cod_data_source_block p
_cod_original_cell_volume 5698.1(14)
_cod_database_code 4508885

loop_
_symmetry_equiv_pos_as_xyz
'x, y, z'
'-x+1/2, -y, z+1/2'
'-x, y+1/2, -z+1/2'
'x+1/2, -y+1/2, -z'

loop_
_atom_site_label
_atom_site_type_symbol
_atom_site_fract_x
_atom_site_fract_y
_atom_site_fract_z
_atom_site_U_iso_or_equiv
_atom_site_adp_type
_atom_site_occupancy
_atom_site_symmetry_multiplicity
_atom_site_calc_flag
_atom_site_refinement_flags
La1 La 0.524942(11) 0.245794(11) 0.325421(9) 0.01202(5) Uani 1 1 d .
La2 La 0.040189(12) 0.152401(11) 0.128866(10) 0.01316(5) Uani 1 1 d .
C1 C 0.3907(2) 0.1952(2) 0.07289(18) 0.0150(7) Uani 1 1 d .
H1A H 0.4137 0.1758 0.0301 0.018 Uiso 1 1 calc R
C2 C 0.3192(2) 0.4841(2) 0.25004(19) 0.0157(7) Uani 1 1 d .
H2A H 0.3154 0.5404 0.2519 0.019 Uiso 1 1 calc R
C3 C 0.4437(2) 0.41444(19) 0.25609(19) 0.0143(7) Uani 1 1 d .
C4 C 0.2623(3) 0.3721(2) 0.09702(18) 0.0164(7) Uani 1 1 d .
H4A H 0.2012 0.3691 0.0884 0.020 Uiso 1 1 calc R
H4B H 0.2870 0.4058 0.0632 0.020 Uiso 1 1 calc R
C5 C 0.3876(2) 0.1420(2) 0.42633(18) 0.0143(7) Uani 1 1 d .
C6 C 0.2681(2) 0.0655(2) 0.42242(19) 0.0148(7) Uani 1 1 d .
H6A H 0.2613 0.0172 0.4476 0.018 Uiso 1 1 calc R
C7 C 0.2141(2) 0.40620(19) 0.20817(19) 0.0153(7) Uani 1 1 d .
C8 C 0.2532(2) 0.2316(2) 0.09638(17) 0.0148(7) Uani 1 1 d .
C9 C 0.1490(2) 0.3477(2) 0.38005(19) 0.0170(7) Uani 1 1 d .
C10 C 0.3618(2) 0.0235(2) 0.18254(19) 0.0147(7) Uani 1 1 d .
H10A H 0.3719 -0.0209 0.1530 0.018 Uiso 1 1 calc R
C11 C 0.1851(2) 0.4639(2) 0.31739(19) 0.0157(7) Uani 1 1 d .
H11A H 0.1962 0.5160 0.3330 0.019 Uiso 1 1 calc R
H11B H 0.1258 0.4616 0.3030 0.019 Uiso 1 1 calc R
C12 C 0.2458(2) 0.3504(2) 0.46762(18) 0.0149(7) Uani 1 1 d .
H12A H 0.2296 0.3657 0.5135 0.018 Uiso 1 1 calc R
C13 C 0.3441(2) 0.4558(2) 0.17919(19) 0.0147(7) Uani 1 1 d .
H13A H 0.3498 0.4985 0.1471 0.018 Uiso 1 1 calc R
C14 C 0.2501(2) 0.1358(2) 0.46671(18) 0.0147(7) Uani 1 1 d .
H14A H 0.2335 0.1210 0.5127 0.018 Uiso 1 1 calc R
C15 C 0.2812(2) 0.0942(2) 0.09230(18) 0.0145(7) Uani 1 1 d .
H15A H 0.3158 0.0619 0.0631 0.017 Uiso 1 1 calc R
H15B H 0.2218 0.0876 0.0791 0.017 Uiso 1 1 calc R
C16 C 0.3347(2) -0.0011(2) 0.25308(18) 0.0148(7) Uani 1 1 d .
H16A H 0.3321 -0.0573 0.2573 0.018 Uiso 1 1 calc R
C17 C 0.2600(2) 0.4199(2) 0.42223(19) 0.0156(7) Uani 1 1 d .
H17A H 0.2545 0.4685 0.4472 0.019 Uiso 1 1 calc R
C18 C 0.4565(2) 0.07289(19) 0.25976(18) 0.0142(7) Uani 1 1 d .
C19 C 0.3471(2) 0.2446(2) 0.50194(18) 0.0169(7) Uani 1 1 d .
H19A H 0.3147 0.2438 0.5438 0.020 Uiso 1 1 calc R
H19B H 0.4074 0.2457 0.5136 0.020 Uiso 1 1 calc R
C20 C 0.3822(2) 0.3464(2) 0.42427(18) 0.0140(7) Uani 1 1 d .
C21 C 0.4042(2) 0.02309(19) 0.36586(19) 0.0153(7) Uani 1 1 d .
H21A H 0.3854 -0.0284 0.3780 0.018 Uiso 1 1 calc R
H21B H 0.4634 0.0283 0.3799 0.018 Uiso 1 1 calc R
C22 C 0.3918(2) 0.4642(2) 0.36182(19) 0.0161(7) Uani 1 1 d .
H22A H 0.4514 0.4614 0.3755 0.019 Uiso 1 1 calc R
H22B H 0.3707 0.5149 0.3738 0.019 Uiso 1 1 calc R
C23 C 0.1970(2) 0.0197(2) 0.31620(19) 0.0169(7) Uani 1 1 d .
H23A H 0.1383 0.0221 0.3003 0.020 Uiso 1 1 calc R
H23B H 0.2069 -0.0320 0.3331 0.020 Uiso 1 1 calc R
C24 C 0.4820(2) 0.10616(19) 0.14263(18) 0.0149(7) Uani 1 1 d .
H24A H 0.4815 0.0750 0.1020 0.018 Uiso 1 1 calc R
H24B H 0.5413 0.1126 0.1562 0.018 Uiso 1 1 calc R
C25 C 0.3857(2) 0.2834(2) 0.07319(18) 0.0147(7) Uani 1 1 d .
H25A H 0.4018 0.3056 0.0295 0.018 Uiso 1 1 calc R
C26 C 0.1410(2) 0.2411(2) 0.45763(18) 0.0164(7) Uani 1 1 d .
H26A H 0.0814 0.2401 0.4438 0.020 Uiso 1 1 calc R
H26B H 0.1425 0.2405 0.5066 0.020 Uiso 1 1 calc R
C27 C 0.4717(3) 0.38033(19) 0.13960(18) 0.0159(7) Uani 1 1 d .
H27A H 0.5312 0.3785 0.1537 0.019 Uiso 1 1 calc R
H27B H 0.4687 0.4107 0.0985 0.019 Uiso 1 1 calc R
C28 C 0.4782(2) 0.24373(19) 0.15581(17) 0.0126(6) Uani 1 1 d .
C29 C 0.1570(2) 0.1347(2) 0.37815(19) 0.0162(7) Uani 1 1 d .
C30 C 0.2266(2) 0.0672(2) 0.20370(19) 0.0155(7) Uani 1 1 d .
O1 O 0.53113(16) 0.24591(14) 0.19996(12) 0.0150(5) Uani 1 1 d .
O2 O 0.51618(18) 0.10800(14) 0.28339(13) 0.0174(5) Uani 1 1 d .
O3 O 0.45462(17) 0.32600(14) 0.41423(13) 0.0165(5) Uani 1 1 d .
O4 O 0.50605(17) 0.38263(14) 0.27954(14) 0.0161(5) Uani 1 1 d .
O5 O 0.45961(17) 0.16458(14) 0.41631(13) 0.0168(5) Uani 1 1 d .
O6 O 0.14512(18) 0.37491(15) 0.20208(15) 0.0199(6) Uani 1 1 d .
O7 O 0.15559(17) 0.09118(15) 0.19443(14) 0.0179(6) Uani 1 1 d .
O8 O 0.09785(18) 0.15029(16) 0.34163(13) 0.0193(5) Uani 1 1 d .
O9 O 0.17920(17) 0.22784(15) 0.11035(13) 0.0163(5) Uani 1 1 d .
O10 O 0.09001(19) 0.32879(16) 0.34584(15) 0.0223(6) Uani 1 1 d .
Cl1 Cl 0.35564(6) 0.24007(6) 0.28710(5) 0.02124(18) Uani 1 1 d .
Cl2 Cl 0.09543(7) 0.12478(7) -0.00517(5) 0.0280(2) Uani 1 1 d .
Cl3 Cl 0.59039(7) 0.02459(5) 0.48313(5) 0.0225(2) Uani 1 1 d .
Cl4 Cl 0.79659(6) 0.40398(6) 0.36777(6) 0.0265(2) Uani 1 1 d .
Cl5 Cl 0.27140(6) 0.65996(6) 0.36678(6) 0.0276(2) Uani 1 1 d .
Cl6 Cl -0.19012(7) 0.11387(7) 0.33689(6) 0.0314(2) Uani 1 1 d .
Cl7 Cl 0.57206(7) 0.46928(6) 0.49013(5) 0.0234(2) Uani 1 1 d .
N1 N 0.3267(2) 0.31251(18) 0.46634(16) 0.0154(6) Uani 1 1 d .
N2 N 0.1787(2) 0.31006(18) 0.43449(16) 0.0165(6) Uani 1 1 d .
N3 N 0.3048(2) 0.17229(17) 0.08233(16) 0.0151(6) Uani 1 1 d .
N4 N 0.2911(2) 0.06878(17) 0.16012(16) 0.0143(6) Uani 1 1 d .
N5 N 0.3450(2) 0.40850(18) 0.39813(17) 0.0166(6) Uani 1 1 d .
N6 N 0.2383(2) 0.44882(18) 0.26093(16) 0.0164(6) Uani 1 1 d .
N7 N 0.44714(19) 0.17980(17) 0.12738(17) 0.0153(6) Uani 1 1 d .
N8 N 0.1964(2) 0.41274(17) 0.37217(17) 0.0165(6) Uani 1 1 d .
N9 N 0.3543(2) 0.07711(17) 0.40164(17) 0.0162(6) Uani 1 1 d .
N10 N 0.2753(2) 0.40563(18) 0.16191(16) 0.0162(6) Uani 1 1 d .
N11 N 0.3872(2) 0.45568(18) 0.29098(16) 0.0163(6) Uani 1 1 d .
N12 N 0.4000(2) 0.03096(17) 0.29480(16) 0.0141(6) Uani 1 1 d .
N13 N 0.44370(19) 0.30425(17) 0.12518(16) 0.0151(6) Uani 1 1 d .
N14 N 0.1829(2) 0.17299(17) 0.43251(16) 0.0165(6) Uani 1 1 d .
N15 N 0.2526(2) 0.03294(17) 0.26088(16) 0.0148(6) Uani 1 1 d .
N16 N 0.43797(19) 0.06629(17) 0.19411(16) 0.0151(6) Uani 1 1 d .
N17 N 0.2981(2) 0.29727(17) 0.08916(17) 0.0165(6) Uani 1 1 d .
N18 N 0.2068(2) 0.07231(17) 0.36999(17) 0.0169(6) Uani 1 1 d .
N19 N 0.4233(2) 0.41772(18) 0.19043(16) 0.0148(6) Uani 1 1 d .
N20 N 0.3298(2) 0.17561(17) 0.46567(17) 0.0161(6) Uani 1 1 d .
O1W O 0.62114(18) 0.33438(15) 0.38986(15) 0.0199(6) Uani 1 1 d .
H1WA H 0.6691 0.3343 0.3726 0.06(2) Uiso 1 1 calc R
O2W O 0.67442(18) 0.2392(2) 0.27218(15) 0.0299(7) Uani 1 1 d .
H2WA H 0.6699 0.2305 0.2315 0.017(12) Uiso 1 1 calc R
H2WB H 0.7184 0.2267 0.3172 0.12(4) Uiso 1 1 d R
O3W O 0.62810(18) 0.16360(15) 0.39259(14) 0.0189(6) Uani 1 1 d .
H3WA H 0.6710 0.1548 0.3697 0.036(15) Uiso 1 1 calc R
H3WB H 0.6001 0.1329 0.4140 0.038(16) Uiso 1 1 d R
O4W O -0.0274(2) 0.08357(16) 0.22925(15) 0.0233(6) Uani 1 1 d .
H4WA H -0.0680 0.1092 0.2435 0.06(2) Uiso 1 1 calc R
H4WB H -0.0035 0.0494 0.2494 0.06(2) Uiso 1 1 d R
O5W O 0.07261(18) 0.23656(15) 0.22562(14) 0.0197(6) Uani 1 1 d .
H5WA H 0.1032 0.2132 0.2527 0.08(3) Uiso 1 1 calc R
H5WB H 0.1089 0.2924 0.2033 0.16(5) Uiso 1 1 d R
O6W O 0.01086(19) 0.27359(16) 0.07011(16) 0.0264(7) Uani 1 1 d .
H6WA H -0.0296 0.2956 0.0885 0.11(4) Uiso 1 1 calc R
H6WB H 0.0513 0.3005 0.0359 0.042(16) Uiso 1 1 d R
O7W O -0.09303(18) 0.22124(17) 0.17467(16) 0.0240(6) Uani 1 1 d .
H7WA H -0.1361 0.1965 0.1645 0.08(3) Uiso 1 1 calc R
H7WB H -0.0979 0.2509 0.2005 0.040(17) Uiso 1 1 d R
O8W O -0.09633(19) 0.11375(17) 0.07134(15) 0.0226(6) Uani 1 1 d .
H8WA H -0.1372 0.1235 0.0962 0.06(2) Uiso 1 1 calc R
H8WB H -0.0939 0.0826 0.0530 0.05(2) Uiso 1 1 d R
O9W O 0.0383(2) 0.00634(16) 0.10922(15) 0.0265(6) Uani 1 1 d .
H9WA H 0.0864 -0.0114 0.1161 0.09(3) Uiso 1 1 calc R
H9WB H 0.0026 -0.0333 0.1207 0.23(7) Uiso 1 1 d R
O10W O -0.0823(2) 0.31822(19) 0.28718(18) 0.0339(8) Uani 1 1 d .
H10W H -0.1322 0.3308 0.2948 0.13(4) Uiso 1 1 calc R
H11W H -0.0393 0.3463 0.2840 0.11(3) Uiso 1 1 d R
O11W O 0.4028(2) 0.6376(2) 0.48498(18) 0.0339(8) Uani 1 1 d .
H12W H 0.4114 0.6155 0.5211 0.5(2) Uiso 1 1 calc R
H13W H 0.3659 0.6374 0.4535 0.07(2) Uiso 1 1 d R
O12W O 0.3827(2) 0.4906(2) 0.53588(19) 0.0391(8) Uani 1 1 d .
H14W H 0.4334 0.4940 0.5470 0.08(3) Uiso 1 1 calc R
H15W H 0.3757 0.4756 0.5785 0.07(2) Uiso 1 1 d R
O13W O -0.04377(19) 0.21606(19) 0.36344(16) 0.0308(7) Uani 1 1 d .
O14W O -0.0094(2) 0.4358(2) 0.21479(19) 0.0366(8) Uani 1 1 d .
H19W H -0.0452 0.4691 0.2058 1.0(5) Uiso 1 1 calc R
H18W H 0.0370 0.4155 0.2032 0.036(15) Uiso 1 1 d R
O15W O 0.2543(3) -0.1552(3) 0.4001(3) 0.0559(12) Uani 1 1 d .
H20W H 0.2765 -0.1807 0.4305 0.26(9) Uiso 1 1 calc R
H21W H 0.2567 -0.1943 0.3962 0.06(2) Uiso 1 1 d R
O16W O 0.0914(2) -0.10243(18) 0.40534(17) 0.0289(7) Uani 1 1 d .
H22W H 0.1384 -0.1068 0.4237 0.026(14) Uiso 1 1 calc R
H23W H 0.0996 -0.0734 0.4425 0.047(18) Uiso 1 1 d R

loop_
_atom_site_aniso_label
_atom_site_aniso_U_11
_atom_site_aniso_U_22
_atom_site_aniso_U_33
_atom_site_aniso_U_23
_atom_site_aniso_U_13
_atom_site_aniso_U_12
La1 0.00978(9) 0.01046(9) 0.01583(9) 0.00019(7) -0.00113(7) -0.00054(7)
La2 0.01102(9) 0.01204(9) 0.01642(9) -0.00068(7) -0.00112(8) 0.00006(7)
C1 0.0139(18) 0.0134(16) 0.0176(17) 0.0013(13) 0.0020(14) -0.0006(14)
C2 0.0143(18) 0.0106(16) 0.0224(19) 0.0006(14) 0.0015(15) -0.0009(13)
C3 0.0133(17) 0.0084(14) 0.0212(17) 0.0020(13) 0.0014(14) -0.0061(13)
C4 0.0184(19) 0.0133(16) 0.0177(17) 0.0015(13) -0.0041(15) 0.0025(14)
C5 0.0175(18) 0.0105(16) 0.0148(16) 0.0061(13) -0.0016(14) 0.0007(14)
C6 0.0171(18) 0.0117(16) 0.0157(17) 0.0022(13) 0.0006(14) -0.0004(14)
C7 0.0168(18) 0.0070(15) 0.0219(18) 0.0019(13) -0.0030(15) 0.0022(13)
C8 0.0174(17) 0.0152(17) 0.0118(15) 0.0003(12) -0.0027(13) -0.0012(14)
C9 0.0158(17) 0.0140(16) 0.0212(17) -0.0023(15) 0.0038(14) 0.0014(14)
C10 0.0122(17) 0.0104(15) 0.0216(18) -0.0025(13) -0.0009(14) 0.0006(13)
C11 0.0139(17) 0.0142(16) 0.0192(17) -0.0008(14) 0.0032(14) 0.0030(13)
C12 0.0157(17) 0.0151(16) 0.0140(15) -0.0020(14) -0.0001(13) -0.0006(15)
C13 0.0130(17) 0.0114(15) 0.0198(17) 0.0023(14) -0.0007(14) -0.0010(13)
C14 0.0144(17) 0.0142(17) 0.0154(16) 0.0003(13) 0.0033(14) -0.0031(13)
C15 0.0158(17) 0.0130(16) 0.0149(17) -0.0029(13) 0.0016(14) -0.0005(14)
C16 0.0158(18) 0.0103(16) 0.0182(18) -0.0009(13) -0.0004(14) -0.0017(14)
C17 0.0164(18) 0.0128(16) 0.0176(17) -0.0034(13) 0.0036(15) 0.0016(14)
C18 0.0139(17) 0.0080(14) 0.0208(17) -0.0019(12) -0.0008(15) 0.0053(13)
C19 0.0181(16) 0.0155(17) 0.0171(16) -0.0007(14) -0.0033(13) -0.0013(15)
C20 0.0144(17) 0.0123(15) 0.0154(15) -0.0051(13) -0.0005(13) -0.0020(14)
C21 0.0161(17) 0.0099(15) 0.0198(17) 0.0004(13) 0.0009(15) 0.0036(13)
C22 0.0143(17) 0.0127(16) 0.0212(18) -0.0017(14) -0.0005(15) -0.0030(13)
C23 0.0149(18) 0.0136(16) 0.0223(19) -0.0002(14) 0.0018(15) -0.0046(13)
C24 0.0147(17) 0.0106(15) 0.0192(17) -0.0023(13) 0.0016(14) 0.0009(13)
C25 0.0139(17) 0.0162(16) 0.0139(16) 0.0007(13) 0.0028(14) -0.0022(14)
C26 0.0130(16) 0.0162(17) 0.0200(17) 0.0010(14) 0.0022(13) -0.0011(14)
C27 0.0160(18) 0.0126(15) 0.0190(17) 0.0015(13) 0.0019(15) -0.0013(14)
C28 0.0128(16) 0.0118(15) 0.0132(14) 0.0003(12) 0.0050(12) 0.0011(14)
C29 0.0148(17) 0.0165(17) 0.0172(17) 0.0026(14) 0.0023(15) -0.0028(13)
C30 0.0156(18) 0.0093(15) 0.0216(18) -0.0025(13) -0.0028(15) -0.0024(13)
O1 0.0163(12) 0.0140(11) 0.0146(11) 0.0002(9) -0.0013(10) -0.0008(12)
O2 0.0171(14) 0.0118(11) 0.0233(13) -0.0002(10) -0.0026(11) -0.0010(10)
O3 0.0145(13) 0.0156(12) 0.0193(12) -0.0010(10) 0.0025(11) -0.0019(10)
O4 0.0131(13) 0.0121(11) 0.0232(13) 0.0022(10) -0.0023(10) 0.0000(10)
O5 0.0146(13) 0.0144(11) 0.0213(12) 0.0037(10) 0.0004(11) -0.0008(10)
O6 0.0153(13) 0.0178(13) 0.0264(14) -0.0039(11) 0.0010(11) -0.0015(10)
O7 0.0155(13) 0.0185(13) 0.0196(13) 0.0008(10) -0.0033(11) 0.0027(11)
O8 0.0162(13) 0.0211(13) 0.0205(13) -0.0019(11) -0.0016(10) 0.0014(11)
O9 0.0113(12) 0.0155(12) 0.0221(13) -0.0010(10) -0.0010(10) -0.0014(9)
O10 0.0197(14) 0.0209(14) 0.0262(14) 0.0003(11) -0.0055(12) -0.0049(11)
Cl1 0.0138(4) 0.0236(5) 0.0263(4) 0.0002(4) -0.0030(3) -0.0004(4)
Cl2 0.0226(5) 0.0416(6) 0.0198(4) -0.0066(4) 0.0005(4) -0.0056(4)
Cl3 0.0271(5) 0.0179(4) 0.0224(4) 0.0035(3) -0.0020(4) -0.0048(4)
Cl4 0.0192(5) 0.0238(5) 0.0365(5) 0.0069(4) 0.0060(4) 0.0015(4)
Cl5 0.0185(4) 0.0282(5) 0.0361(5) 0.0030(5) -0.0006(4) -0.0008(4)
Cl6 0.0214(5) 0.0332(6) 0.0396(6) -0.0020(5) -0.0006(5) -0.0009(4)
Cl7 0.0249(5) 0.0197(4) 0.0256(5) 0.0009(4) 0.0002(4) 0.0006(4)
N1 0.0120(15) 0.0154(15) 0.0189(15) 0.0006(12) 0.0024(12) -0.0014(12)
N2 0.0146(16) 0.0148(15) 0.0200(16) -0.0012(12) -0.0002(13) -0.0045(12)
N3 0.0113(15) 0.0135(15) 0.0203(15) 0.0010(12) -0.0004(12) -0.0017(11)
N4 0.0120(15) 0.0123(14) 0.0186(15) 0.0010(11) -0.0005(12) 0.0014(11)
N5 0.0158(16) 0.0125(14) 0.0216(16) 0.0006(12) 0.0039(13) -0.0020(12)
N6 0.0147(16) 0.0159(15) 0.0187(15) 0.0003(13) 0.0006(13) 0.0002(12)
N7 0.0143(15) 0.0116(13) 0.0201(14) 0.0014(12) -0.0025(13) 0.0014(11)
N8 0.0163(15) 0.0146(14) 0.0186(15) 0.0000(13) -0.0040(14) -0.0029(12)
N9 0.0153(15) 0.0109(14) 0.0225(16) -0.0005(12) 0.0012(13) 0.0001(12)
N10 0.0141(15) 0.0153(15) 0.0194(16) -0.0006(12) -0.0005(12) 0.0000(12)
N11 0.0155(16) 0.0138(14) 0.0194(15) -0.0008(12) -0.0014(13) -0.0009(12)
N12 0.0121(15) 0.0122(14) 0.0179(15) -0.0004(11) -0.0037(12) -0.0007(12)
N13 0.0139(15) 0.0120(13) 0.0194(14) -0.0006(12) -0.0028(13) -0.0016(11)
N14 0.0165(16) 0.0140(15) 0.0191(15) -0.0009(11) 0.0014(13) -0.0010(12)
N15 0.0145(15) 0.0124(14) 0.0174(15) 0.0018(11) -0.0016(13) 0.0011(12)
N16 0.0108(15) 0.0125(14) 0.0220(16) -0.0019(12) -0.0012(12) -0.0010(11)
N17 0.0143(16) 0.0118(15) 0.0234(16) -0.0016(12) -0.0002(13) 0.0005(12)
N18 0.0155(15) 0.0151(14) 0.0201(15) -0.0015(13) -0.0005(14) 0.0003(12)
N19 0.0099(14) 0.0159(14) 0.0186(15) 0.0005(11) 0.0002(12) 0.0014(12)
N20 0.0137(16) 0.0150(15) 0.0196(15) -0.0010(12) 0.0009(12) -0.0016(12)
O1W 0.0156(14) 0.0165(13) 0.0275(14) -0.0030(11) -0.0032(11) -0.0050(10)
O2W 0.0141(13) 0.054(2) 0.0219(14) 0.0009(14) -0.0019(11) 0.0008(14)
O3W 0.0155(13) 0.0171(13) 0.0240(13) 0.0039(11) -0.0019(11) 0.0000(11)
O4W 0.0204(15) 0.0208(13) 0.0289(14) 0.0050(11) 0.0046(13) 0.0000(12)
O5W 0.0205(13) 0.0178(13) 0.0206(13) -0.0035(11) -0.0024(11) -0.0013(11)
O6W 0.0206(14) 0.0212(14) 0.0373(17) 0.0099(12) 0.0043(13) 0.0053(12)
O7W 0.0155(13) 0.0257(14) 0.0308(15) -0.0107(13) 0.0013(12) 0.0004(11)
O8W 0.0178(15) 0.0212(14) 0.0287(15) -0.0088(13) -0.0008(12) -0.0014(11)
O9W 0.0298(16) 0.0187(13) 0.0309(15) -0.0038(11) -0.0062(14) 0.0045(13)
O10W 0.0291(19) 0.0307(17) 0.0418(19) -0.0107(14) 0.0107(15) -0.0054(15)
O11W 0.0348(19) 0.0357(19) 0.0312(17) -0.0047(14) -0.0041(15) -0.0017(15)
O12W 0.033(2) 0.041(2) 0.043(2) 0.0045(17) 0.0036(16) -0.0011(16)
O13W 0.0158(14) 0.0428(18) 0.0337(16) -0.0109(14) 0.0032(14) 0.0001(13)
O14W 0.0187(16) 0.0413(19) 0.050(2) -0.0124(16) 0.0005(15) 0.0070(14)
O15W 0.048(2) 0.039(2) 0.081(3) -0.016(2) -0.031(2) 0.016(2)
O16W 0.0273(17) 0.0261(16) 0.0332(17) -0.0031(13) 0.0040(14) -0.0078(13)

loop_
_atom_type_symbol
_atom_type_description
_atom_type_scat_dispersion_real
_atom_type_scat_dispersion_imag
_atom_type_scat_source
C C 0.0033 0.0016 'International Tables Vol C Tables 4.2.6.8 and 6.1.1.4'
H H 0.0000 0.0000 'International Tables Vol C Tables 4.2.6.8 and 6.1.1.4'
N N 0.0061 0.0033 'International Tables Vol C Tables 4.2.6.8 and 6.1.1.4'
O O 0.0106 0.0060 'International Tables Vol C Tables 4.2.6.8 and 6.1.1.4'
Cl Cl 0.1484 0.1585 'International Tables Vol C Tables 4.2.6.8 and 6.1.1.4'
La La -0.2871 2.4523 'International Tables Vol C Tables 4.2.6.8 and 6.1.1.4'

loop_
_geom_angle_atom_site_label_1
_geom_angle_atom_site_label_2
_geom_angle_atom_site_label_3
_geom_angle
O1 La1 O3 136.09(8)
O1 La1 O1W 119.09(9)
O3 La1 O1W 64.03(9)
O1 La1 O5 137.29(8)
O3 La1 O5 68.17(8)
O1W La1 O5 102.95(9)
O1 La1 O3W 120.07(9)
O3 La1 O3W 102.94(9)
O1W La1 O3W 72.27(8)
O5 La1 O3W 64.16(9)
O1 La1 O2 71.03(8)
O3 La1 O2 137.14(9)
O1W La1 O2 141.25(9)
O5 La1 O2 71.52(9)
O3W La1 O2 71.05(9)
O1 La1 O4 69.45(8)
O3 La1 O4 71.47(8)
O1W La1 O4 71.34(9)
O5 La1 O4 136.93(8)
O3W La1 O4 141.55(9)
O2 La1 O4 138.78(8)
O1 La1 O2W 63.50(9)
O3 La1 O2W 135.64(10)
O1W La1 O2W 71.95(10)
O5 La1 O2W 129.90(10)
O3W La1 O2W 67.11(10)
O2 La1 O2W 82.64(10)
O4 La1 O2W 90.03(10)
O1 La1 Cl1 76.22(6)
O3 La1 Cl1 77.99(7)
O1W La1 Cl1 137.75(7)
O5 La1 Cl1 77.67(6)
O3W La1 Cl1 137.43(7)
O2 La1 Cl1 79.84(7)
O4 La1 Cl1 79.91(6)
O2W La1 Cl1 139.43(7)
O6W La2 O5W 84.19(10)
O6W La2 O7 139.34(10)
O5W La2 O7 72.24(9)
O6W La2 O8W 81.65(10)
O5W La2 O8W 133.38(10)
O7 La2 O8W 138.26(9)
O6W La2 O4W 134.14(10)
O5W La2 O4W 75.88(9)
O7 La2 O4W 71.92(10)
O8W La2 O4W 82.93(10)
O6W La2 O9 69.60(9)
O5W La2 O9 68.53(9)
O7 La2 O9 71.07(9)
O8W La2 O9 142.37(9)
O4W La2 O9 134.62(9)
O6W La2 O9W 140.83(10)
O5W La2 O9W 134.97(9)
O7 La2 O9W 70.24(9)
O8W La2 O9W 69.95(10)
O4W La2 O9W 69.53(10)
O9 La2 O9W 119.54(10)
O6W La2 O7W 67.42(10)
O5W La2 O7W 67.38(9)
O7 La2 O7W 127.46(10)
O8W La2 O7W 66.15(10)
O4W La2 O7W 66.82(10)
O9 La2 O7W 120.01(9)
O9W La2 O7W 120.31(10)
O6W La2 Cl2 75.92(8)
O5W La2 Cl2 140.11(7)
O7 La2 Cl2 101.43(7)
O8W La2 Cl2 77.76(7)
O4W La2 Cl2 141.09(7)
O9 La2 Cl2 72.19(6)
O9W La2 Cl2 72.18(7)
O7W La2 Cl2 131.10(7)
N3 C1 N7 115.9(3)
N3 C1 C25 103.4(3)
N7 C1 C25 102.6(3)
N3 C1 H1A 111.4
N7 C1 H1A 111.4
C25 C1 H1A 111.4
N6 C2 N11 115.3(3)
N6 C2 C13 103.1(3)
N11 C2 C13 102.7(3)
N6 C2 H2A 111.7
N11 C2 H2A 111.7
C13 C2 H2A 111.7
O4 C3 N11 125.4(4)
O4 C3 N19 125.6(4)
N11 C3 N19 108.9(3)
N17 C4 N10 114.6(3)
N17 C4 H4A 108.6
N10 C4 H4A 108.6
N17 C4 H4B 108.6
N10 C4 H4B 108.6
H4A C4 H4B 107.6
O5 C5 N20 125.9(3)
O5 C5 N9 125.3(4)
N20 C5 N9 108.8(3)
N18 C6 N9 114.6(3)
N18 C6 C14 103.2(3)
N9 C6 C14 103.1(3)
N18 C6 H6A 111.8
N9 C6 H6A 111.8
C14 C6 H6A 111.8
O6 C7 N10 124.7(4)
O6 C7 N6 125.2(4)
N10 C7 N6 110.0(3)
O9 C8 N3 126.3(3)
O9 C8 N17 125.3(3)
N3 C8 N17 108.4(3)
O10 C9 N2 126.2(4)
O10 C9 N8 125.9(4)
N2 C9 N8 107.9(3)
N16 C10 N4 114.3(3)
N16 C10 C16 103.4(3)
N4 C10 C16 103.0(3)
N16 C10 H10A 111.8
N4 C10 H10A 111.8
C16 C10 H10A 111.8
N8 C11 N6 114.6(3)
N8 C11 H11A 108.6
N6 C11 H11A 108.6
N8 C11 H11B 108.6
N6 C11 H11B 108.6
H11A C11 H11B 107.6
N2 C12 N1 114.7(3)
N2 C12 C17 103.0(3)
N1 C12 C17 103.1(3)
N2 C12 H12A 111.8
N1 C12 H12A 111.8
C17 C12 H12A 111.8
N19 C13 N10 114.2(3)
N19 C13 C2 103.1(3)
N10 C13 C2 102.9(3)
N19 C13 H13A 112.0
N10 C13 H13A 112.0
C2 C13 H13A 112.0
N14 C14 N20 115.0(3)
N14 C14 C6 103.2(3)
N20 C14 C6 102.6(3)
N14 C14 H14A 111.8
N20 C14 H14A 111.8
C6 C14 H14A 111.8
N3 C15 N4 113.5(3)
N3 C15 H15A 108.9
N4 C15 H15A 108.9
N3 C15 H15B 108.9
N4 C15 H15B 108.9
H15A C15 H15B 107.7
N15 C16 N12 114.9(3)
N15 C16 C10 103.6(3)
N12 C16 C10 102.9(3)
N15 C16 H16A 111.6
N12 C16 H16A 111.6
C10 C16 H16A 111.6
N8 C17 N5 114.1(3)
N8 C17 C12 104.1(3)
N5 C17 C12 102.8(3)
N8 C17 H17A 111.7
N5 C17 H17A 111.7
C12 C17 H17A 111.7
O2 C18 N16 126.0(4)
O2 C18 N12 125.6(3)
N16 C18 N12 108.3(3)
N1 C19 N20 114.1(3)
N1 C19 H19A 108.7
N20 C19 H19A 108.7
N1 C19 H19B 108.7
N20 C19 H19B 108.7
H19A C19 H19B 107.6
O3 C20 N5 125.8(3)
O3 C20 N1 125.6(4)
N5 C20 N1 108.5(3)
N9 C21 N12 114.2(3)
N9 C21 H21A 108.7
N12 C21 H21A 108.7
N9 C21 H21B 108.7
N12 C21 H21B 108.7
H21A C21 H21B 107.6
N5 C22 N11 114.2(3)
N5 C22 H22A 108.7
N11 C22 H22A 108.7
N5 C22 H22B 108.7
N11 C22 H22B 108.7
H22A C22 H22B 107.6
N18 C23 N15 114.4(3)
N18 C23 H23A 108.7
N15 C23 H23A 108.7
N18 C23 H23B 108.7
N15 C23 H23B 108.7
H23A C23 H23B 107.6
N16 C24 N7 114.0(3)
N16 C24 H24A 108.7
N7 C24 H24A 108.7
N16 C24 H24B 108.7
N7 C24 H24B 108.7
H24A C24 H24B 107.6
N13 C25 N17 114.2(3)
N13 C25 C1 103.0(3)
N17 C25 C1 102.6(3)
N13 C25 H25A 112.1
N17 C25 H25A 112.1
C1 C25 H25A 112.1
N2 C26 N14 113.2(3)
N2 C26 H26A 108.9
N14 C26 H26A 108.9
N2 C26 H26B 108.9
N14 C26 H26B 108.9
H26A C26 H26B 107.7
N19 C27 N13 113.9(3)
N19 C27 H27A 108.8
N13 C27 H27A 108.8
N19 C27 H27B 108.8
N13 C27 H27B 108.8
H27A C27 H27B 107.7
O1 C28 N13 125.9(3)
O1 C28 N7 125.6(3)
N13 C28 N7 108.5(3)
O8 C29 N14 127.4(4)
O8 C29 N18 123.6(4)
N14 C29 N18 108.9(3)
O7 C30 N4 126.6(4)
O7 C30 N15 124.2(4)
N4 C30 N15 109.2(3)
C28 O1 La1 134.4(2)
C18 O2 La1 130.1(2)
C20 O3 La1 134.0(2)
C3 O4 La1 130.6(2)
C5 O5 La1 132.9(2)
C30 O7 La2 155.2(3)
C8 O9 La2 152.2(3)
C20 N1 C19 122.2(3)
C20 N1 C12 112.5(3)
C19 N1 C12 125.2(3)
C9 N2 C26 121.9(3)
C9 N2 C12 112.7(3)
C26 N2 C12 125.2(3)
C8 N3 C1 112.6(3)
C8 N3 C15 123.4(3)
C1 N3 C15 122.3(3)
C30 N4 C15 122.5(3)
C30 N4 C10 112.0(3)
C15 N4 C10 123.3(3)
C20 N5 C22 121.9(3)
C20 N5 C17 112.9(3)
C22 N5 C17 124.0(3)
C7 N6 C11 123.7(3)
C7 N6 C2 111.8(3)
C11 N6 C2 124.1(3)
C28 N7 C1 112.9(3)
C28 N7 C24 121.2(3)
C1 N7 C24 124.7(3)
C9 N8 C17 112.2(3)
C9 N8 C11 122.8(3)
C17 N8 C11 124.9(3)
C5 N9 C21 122.1(3)
C5 N9 C6 112.5(3)
C21 N9 C6 125.0(3)
C7 N10 C13 112.0(3)
C7 N10 C4 121.6(3)
C13 N10 C4 125.0(3)
C3 N11 C22 122.6(3)
C3 N11 C2 112.6(3)
C22 N11 C2 124.6(3)
C18 N12 C21 122.5(3)
C18 N12 C16 112.6(3)
C21 N12 C16 124.9(3)
C28 N13 C25 112.9(3)
C28 N13 C27 121.3(3)
C25 N13 C27 125.4(3)
C29 N14 C14 112.8(3)
C29 N14 C26 123.5(3)
C14 N14 C26 123.3(3)
C30 N15 C23 122.7(3)
C30 N15 C16 111.4(3)
C23 N15 C16 124.7(3)
C18 N16 C24 123.7(3)
C18 N16 C10 112.5(3)
C24 N16 C10 123.2(3)
C8 N17 C4 123.8(3)
C8 N17 C25 112.4(3)
C4 N17 C25 123.8(3)
C29 N18 C23 123.4(3)
C29 N18 C6 111.8(3)
C23 N18 C6 124.8(3)
C3 N19 C27 122.9(3)
C3 N19 C13 112.3(3)
C27 N19 C13 124.5(3)
C5 N20 C19 122.5(3)
C5 N20 C14 112.9(3)
C19 N20 C14 124.5(3)
La1 O1W H1WA 109.5
La1 O2W H2WA 109.5
La1 O2W H2WB 103.6
H2WA O2W H2WB 141.1
La1 O3W H3WA 109.5
La1 O3W H3WB 107.6
H3WA O3W H3WB 127.3
La2 O4W H4WA 109.5
La2 O4W H4WB 122.7
H4WA O4W H4WB 125.6
La2 O5W H5WA 109.5
La2 O5W H5WB 106.7
H5WA O5W H5WB 111.2
La2 O6W H6WA 109.5
La2 O6W H6WB 125.7
H6WA O6W H6WB 123.1
La2 O7W H7WA 109.5
La2 O7W H7WB 131.4
H7WA O7W H7WB 117.0
La2 O8W H8WA 109.5
La2 O8W H8WB 115.1
H8WA O8W H8WB 123.2
La2 O9W H9WA 109.5
La2 O9W H9WB 135.4
H9WA O9W H9WB 103.7
H10W O10W H11W 128.5
H12W O11W H13W 138.3
H14W O12W H15W 83.5
H19W O14W H18W 145.5
H20W O15W H21W 61.8
H22W O16W H23W 64.1

loop_
_geom_bond_atom_site_label_1
_geom_bond_atom_site_label_2
_geom_bond_distance
La1 O1 2.537(2)
La1 O3 2.548(3)
La1 O1W 2.550(3)
La1 O5 2.554(3)
La1 O3W 2.581(3)
La1 O2 2.587(3)
La1 O4 2.611(3)
La1 O2W 2.616(3)
La1 Cl1 2.8082(10)
La2 O6W 2.496(3)
La2 O5W 2.512(3)
La2 O7 2.512(3)
La2 O8W 2.559(3)
La2 O4W 2.599(3)
La2 O9 2.613(3)
La2 O9W 2.616(3)
La2 O7W 2.617(3)
La2 Cl2 2.8890(11)
C1 N3 1.441(5)
C1 N7 1.447(5)
C1 C25 1.563(5)
C1 H1A 1.0000
C2 N6 1.450(5)
C2 N11 1.453(5)
C2 C13 1.567(5)
C2 H2A 1.0000
C3 O4 1.237(5)
C3 N11 1.356(5)
C3 N19 1.367(5)
C4 N17 1.451(5)
C4 N10 1.454(5)
C4 H4A 0.9900
C4 H4B 0.9900
C5 O5 1.232(5)
C5 N20 1.354(5)
C5 N9 1.359(5)
C6 N18 1.447(5)
C6 N9 1.451(5)
C6 C14 1.560(5)
C6 H6A 1.0000
C7 O6 1.237(5)
C7 N10 1.350(5)
C7 N6 1.361(5)
C8 O9 1.214(5)
C8 N3 1.363(5)
C8 N17 1.373(5)
C9 O10 1.213(5)
C9 N2 1.371(5)
C9 N8 1.386(5)
C10 N16 1.450(5)
C10 N4 1.454(5)
C10 C16 1.552(5)
C10 H10A 1.0000
C11 N8 1.441(5)
C11 N6 1.445(5)
C11 H11A 0.9900
C11 H11B 0.9900
C12 N2 1.450(5)
C12 N1 1.453(5)
C12 C17 1.551(5)
C12 H12A 1.0000
C13 N19 1.448(5)
C13 N10 1.454(5)
C13 H13A 1.0000
C14 N14 1.434(5)
C14 N20 1.453(5)
C14 H14A 1.0000
C15 N3 1.447(5)
C15 N4 1.451(5)
C15 H15A 0.9900
C15 H15B 0.9900
C16 N15 1.449(5)
C16 N12 1.455(5)
C16 H16A 1.0000
C17 N8 1.436(5)
C17 N5 1.454(5)
C17 H17A 1.0000
C18 O2 1.232(5)
C18 N16 1.364(5)
C18 N12 1.365(5)
C19 N1 1.438(5)
C19 N20 1.451(5)
C19 H19A 0.9900
C19 H19B 0.9900
C20 O3 1.227(5)
C20 N5 1.356(5)
C20 N1 1.365(5)
C21 N9 1.438(5)
C21 N12 1.444(5)
C21 H21A 0.9900
C21 H21B 0.9900
C22 N5 1.437(5)
C22 N11 1.441(5)
C22 H22A 0.9900
C22 H22B 0.9900
C23 N18 1.440(5)
C23 N15 1.445(5)
C23 H23A 0.9900
C23 H23B 0.9900
C24 N16 1.440(5)
C24 N7 1.450(4)
C24 H24A 0.9900
C24 H24B 0.9900
C25 N13 1.447(5)
C25 N17 1.454(5)
C25 H25A 1.0000
C26 N2 1.439(5)
C26 N14 1.469(5)
C26 H26A 0.9900
C26 H26B 0.9900
C27 N19 1.445(5)
C27 N13 1.448(4)
C27 H27A 0.9900
C27 H27B 0.9900
C28 O1 1.228(4)
C28 N13 1.354(4)
C28 N7 1.362(5)
C29 O8 1.228(5)
C29 N14 1.355(5)
C29 N18 1.369(5)
C30 O7 1.223(5)
C30 N4 1.353(5)
C30 N15 1.369(5)
O1W H1WA 0.8400
O2W H2WA 0.8400
O2W H2WB 1.1696
O3W H3WA 0.8400
O3W H3WB 0.8263
O4W H4WA 0.8400
O4W H4WB 0.8232
O5W H5WA 0.8400
O5W H5WB 1.2303
O6W H6WA 0.8400
O6W H6WB 1.0586
O7W H7WA 0.8400
O7W H7WB 0.7432
O8W H8WA 0.8400
O8W H8WB 0.6647
O9W H9WA 0.8400
O9W H9WB 0.9328
O10W H10W 0.8400
O10W H11W 0.8483
O11W H12W 0.8400
O11W H13W 0.8654
O12W H14W 0.8400
O12W H15W 0.9082
O14W H19W 0.8400
O14W H18W 0.8544
O15W H20W 0.8400
O15W H21W 0.6973
O16W H22W 0.8400
O16W H23W 0.9197
